data_7120252
loop_
_publ_author_name
'Fairhurst, Robin A.'
'Knoepfel, Thomas'
'Leblanc, Catherine'
'Buschmann, Nicole'
'Gaul, Christoph'
'Blank, Jutta'
'Galuba, Inga'
'Trappe, J\"org'
'Zou, Chao'
'Voshol, Johannes'
'Genick, Christine'
'Brunet-Lefeuvre, Peggy'
'Bitsch, Francis'
'Graus-Porta, Diana'
'Furet, Pascal'

_publ_section_title
;
 Approaches to selective fibroblast growth factor receptor 4 inhibition
 through targeting the ATP-pocket middle-hinge region
;
_journal_name_full 'Med. Chem. Commun.'
_journal_paper_doi 10.1039/C7MD00213K
_journal_year 2017
_chemical_formula_moiety 'C17 H10 F3 N3 O2, 0.25(C3H6O)'
_chemical_formula_sum 'C17.75 H11.5 F3 N3 O2.25'
_chemical_formula_weight 359.80
_chemical_name_systematic
; 
 2-formyl-N-(5-(trifluoromethyl)pyridin-2-yl)quinoline-8-carboxamide 
;
_space_group_IT_number 2
_symmetry_cell_setting triclinic
_symmetry_space_group_name_Hall '-P 1'
_symmetry_space_group_name_H-M 'P -1'
_atom_sites_solution_hydrogens geom
_atom_sites_solution_primary direct
_atom_sites_solution_secondary difmap
_audit_creation_method SHELXL-97
_audit_update_record
;
2017-04-27 deposited with the CCDC.
2017-05-29 downloaded from the CCDC.
;
_cell_angle_alpha 75.380(11)
_cell_angle_beta 87.420(11)
_cell_angle_gamma 67.005(13)
_cell_formula_units_Z 8
_cell_length_a 10.634(2)
_cell_length_b 13.310(3)
_cell_length_c 24.836(6)
_cell_measurement_reflns_used 9937
_cell_measurement_temperature 100(2)
_cell_measurement_theta_max 68.29
_cell_measurement_theta_min 3.69
_cell_volume 3125.5(12)
_computing_cell_refinement 'SAINT V7.36A (Bruker AXS, 2006)'
_computing_data_collection 'SMART V5.632 (Bruker AXS, 2005)'
_computing_data_reduction 'SAINT V7.36A (Bruker AXS, 2006)'
_computing_molecular_graphics 'PLATON (Spek, 2003)'
_computing_structure_refinement 'SHELXL-97 (Sheldrick, 1997)'
_computing_structure_solution 'SHELXS-97 (Sheldrick, 1997)'
_diffrn_ambient_temperature 100(2)
_diffrn_measured_fraction_theta_full 0.980
_diffrn_measured_fraction_theta_max 0.980
_diffrn_measurement_device_type 'Bruker SMART6000 CCD'
_diffrn_measurement_method '\w scans'
_diffrn_radiation_monochromator 'multilayer mirror'
_diffrn_radiation_source 'MicroStar rotating anode'
_diffrn_radiation_type CuK\a
_diffrn_radiation_wavelength 1.54178
_diffrn_reflns_av_R_equivalents 0.0772
_diffrn_reflns_av_sigmaI/netI 0.0688
_diffrn_reflns_limit_h_max 12
_diffrn_reflns_limit_h_min -12
_diffrn_reflns_limit_k_max 15
_diffrn_reflns_limit_k_min -16
_diffrn_reflns_limit_l_max 29
_diffrn_reflns_limit_l_min -29
_diffrn_reflns_number 50218
_diffrn_reflns_theta_full 68.29
_diffrn_reflns_theta_max 68.29
_diffrn_reflns_theta_min 1.84
_exptl_absorpt_coefficient_mu 1.101
_exptl_absorpt_correction_T_max 0.9783
_exptl_absorpt_correction_T_min 0.8181
_exptl_absorpt_correction_type multi-scan
_exptl_absorpt_process_details 'SADABS (Sheldrick, 2008)'
_exptl_crystal_colour colourless
_exptl_crystal_density_diffrn 1.529
_exptl_crystal_density_method 'not measured'
_exptl_crystal_description plate
_exptl_crystal_F_000 1472
_exptl_crystal_recrystallization_method ACT
_exptl_crystal_size_max 0.19
_exptl_crystal_size_mid 0.10
_exptl_crystal_size_min 0.02
_refine_diff_density_max 0.441
_refine_diff_density_min -0.329
_refine_diff_density_rms 0.069
_refine_ls_extinction_method none
_refine_ls_goodness_of_fit_ref 1.017
_refine_ls_hydrogen_treatment constr
_refine_ls_matrix_type full
_refine_ls_number_parameters 1003
_refine_ls_number_reflns 11219
_refine_ls_number_restraints 473
_refine_ls_restrained_S_all 1.026
_refine_ls_R_factor_all 0.0651
_refine_ls_R_factor_gt 0.0551
_refine_ls_shift/su_max 0.000
_refine_ls_shift/su_mean 0.000
_refine_ls_structure_factor_coef Fsqd
_refine_ls_weighting_details 'calc w=1/[\s^2^(Fo^2^)+(0.0945P)^2^+1.3073P] where P=(Fo^2^+2Fc^2^)/3'
_refine_ls_weighting_scheme calc
_refine_ls_wR_factor_gt 0.1446
_refine_ls_wR_factor_ref 0.1547
_reflns_number_gt 9325
_reflns_number_total 11219
_reflns_threshold_expression >2sigma(I)
_cod_data_source_file c7md00213k2.cif
_cod_data_source_block RFA29a
_cod_original_sg_symbol_H-M P-1
_cod_original_formula_sum 'C17.75 H11.50 F3 N3 O2.25'
_cod_database_code 7120252

loop_
_symmetry_equiv_pos_as_xyz
'x, y, z'
'-x, -y, -z'

loop_
_atom_site_label
_atom_site_type_symbol
_atom_site_fract_x
_atom_site_fract_y
_atom_site_fract_z
_atom_site_U_iso_or_equiv
_atom_site_adp_type
_atom_site_occupancy
_atom_site_symmetry_multiplicity
_atom_site_calc_flag
_atom_site_refinement_flags
_atom_site_disorder_assembly
_atom_site_disorder_group
C1 C 0.02077(19) 0.33726(16) -0.00717(8) 0.0183(4) Uani 1 1 d . . .
N2 N 0.05575(17) 0.27429(14) 0.04693(7) 0.0192(3) Uani 1 1 d . . .
C3 C -0.0169(2) 0.21631(16) 0.07115(9) 0.0207(4) Uani 1 1 d . . .
C4 C -0.1323(2) 0.21711(18) 0.04467(9) 0.0247(4) Uani 1 1 d . . .
H4 H -0.1836 0.1760 0.0640 0.030 Uiso 1 1 calc R . .
C5 C -0.1681(2) 0.27822(18) -0.00919(9) 0.0252(4) Uani 1 1 d . . .
H5 H -0.2448 0.2795 -0.0280 0.030 Uiso 1 1 calc R . .
C6 C -0.0916(2) 0.33999(17) -0.03735(9) 0.0226(4) Uani 1 1 d . . .
C7 C -0.1239(2) 0.40223(17) -0.09361(9) 0.0237(4) Uani 1 1 d . . .
H7 H -0.1984 0.4031 -0.1137 0.028 Uiso 1 1 calc R . .
C8 C -0.0480(2) 0.46133(17) -0.11920(9) 0.0244(4) Uani 1 1 d . . .
H8 H -0.0697 0.5029 -0.1571 0.029 Uiso 1 1 calc R . .
C9 C 0.0618(2) 0.46077(16) -0.08960(9) 0.0218(4) Uani 1 1 d . . .
H9 H 0.1125 0.5031 -0.1080 0.026 Uiso 1 1 calc R . .
C10 C 0.0987(2) 0.40069(16) -0.03465(8) 0.0200(4) Uani 1 1 d . . .
C11 C 0.2198(2) 0.40785(16) -0.00919(9) 0.0201(4) Uani 1 1 d . . .
O12 O 0.28358(16) 0.45870(13) -0.03815(6) 0.0278(3) Uani 1 1 d . . .
N13 N 0.25177(17) 0.35700(14) 0.04607(7) 0.0206(4) Uani 1 1 d . . .
H13 H 0.2034 0.3184 0.0624 0.025 Uiso 1 1 calc R . .
C14 C 0.3516(2) 0.35835(16) 0.08009(9) 0.0193(4) Uani 1 1 d . . .
N15 N 0.34038(17) 0.31829(14) 0.13427(7) 0.0220(4) Uani 1 1 d . . .
C16 C 0.4310(2) 0.31679(17) 0.17036(9) 0.0243(4) Uani 1 1 d . . .
H16 H 0.4242 0.2887 0.2091 0.029 Uiso 1 1 calc R . .
C17 C 0.5351(2) 0.35466(17) 0.15367(9) 0.0235(4) Uani 1 1 d . . .
C18 C 0.5458(2) 0.39553(17) 0.09727(9) 0.0247(4) Uani 1 1 d . . .
H18 H 0.6161 0.4217 0.0849 0.030 Uiso 1 1 calc R . .
C19 C 0.4536(2) 0.39774(17) 0.05939(9) 0.0235(4) Uani 1 1 d . . .
H19 H 0.4587 0.4251 0.0205 0.028 Uiso 1 1 calc R . .
C20 C 0.6414(2) 0.34421(18) 0.19419(9) 0.0301(5) Uani 1 1 d D . .
F21 F 0.66919(15) 0.43705(12) 0.18428(6) 0.0407(3) Uani 1 1 d D . .
F22 F 0.76121(15) 0.26080(14) 0.19040(7) 0.0516(4) Uani 1 1 d D . .
F23 F 0.60853(15) 0.32385(13) 0.24689(6) 0.0397(3) Uani 1 1 d D . .
C24 C 0.0350(2) 0.14516(18) 0.12872(9) 0.0252(4) Uani 1 1 d . . .
H24 H 0.1133 0.1475 0.1444 0.030 Uiso 1 1 calc R . .
O25 O -0.01682(17) 0.08466(14) 0.15655(7) 0.0330(4) Uani 1 1 d . . .
C31 C 0.28451(19) 0.14888(15) -0.06005(8) 0.0168(4) Uani 1 1 d . . .
N32 N 0.38409(16) 0.18317(13) -0.05002(7) 0.0183(3) Uani 1 1 d . . .
C33 C 0.4191(2) 0.25021(16) -0.09116(8) 0.0199(4) Uani 1 1 d . . .
C34 C 0.3589(2) 0.29048(17) -0.14588(9) 0.0218(4) Uani 1 1 d . . .
H34 H 0.3871 0.3390 -0.1741 0.026 Uiso 1 1 calc R . .
C35 C 0.2586(2) 0.25723(17) -0.15685(9) 0.0222(4) Uani 1 1 d . . .
H35 H 0.2159 0.2828 -0.1933 0.027 Uiso 1 1 calc R . .
C36 C 0.2180(2) 0.18517(16) -0.11439(8) 0.0199(4) Uani 1 1 d . . .
C37 C 0.1150(2) 0.14817(17) -0.12374(9) 0.0220(4) Uani 1 1 d . . .
H37 H 0.0707 0.1721 -0.1598 0.026 Uiso 1 1 calc R . .
C38 C 0.0785(2) 0.07866(17) -0.08166(9) 0.0234(4) Uani 1 1 d . . .
H38 H 0.0086 0.0549 -0.0884 0.028 Uiso 1 1 calc R . .
C39 C 0.1447(2) 0.04193(17) -0.02799(9) 0.0211(4) Uani 1 1 d . . .
H39 H 0.1190 -0.0074 0.0008 0.025 Uiso 1 1 calc R . .
C40 C 0.24496(19) 0.07548(16) -0.01616(8) 0.0189(4) Uani 1 1 d . . .
C41 C 0.3020(2) 0.03135(16) 0.04381(8) 0.0193(4) Uani 1 1 d . . .
O42 O 0.26284(15) -0.03347(13) 0.07731(6) 0.0271(3) Uani 1 1 d . . .
N43 N 0.39573(17) 0.06893(13) 0.05702(7) 0.0188(3) Uani 1 1 d . . .
H43 H 0.4166 0.1149 0.0294 0.023 Uiso 1 1 calc R . .
C44 C 0.4633(2) 0.04388(16) 0.10892(8) 0.0192(4) Uani 1 1 d . A .
N45 N 0.56055(17) 0.08588(13) 0.10553(7) 0.0195(3) Uani 1 1 d . . .
C46 C 0.6309(2) 0.06707(16) 0.15259(9) 0.0213(4) Uani 1 1 d . A .
H46 H 0.6998 0.0964 0.1509 0.026 Uiso 1 1 calc R . .
C47 C 0.6088(2) 0.00675(17) 0.20406(9) 0.0233(4) Uani 1 1 d D . .
C48 C 0.5073(2) -0.03548(18) 0.20654(9) 0.0244(4) Uani 1 1 d . A .
H48 H 0.4895 -0.0767 0.2411 0.029 Uiso 1 1 calc R . .
C49 C 0.4329(2) -0.01700(17) 0.15844(9) 0.0228(4) Uani 1 1 d . . .
H49 H 0.3630 -0.0449 0.1590 0.027 Uiso 1 1 calc R A .
C50A C 0.6853(4) -0.0092(3) 0.25653(13) 0.0286(9) Uani 0.63 1 d PDU A 1
F51A F 0.8153(3) -0.0222(4) 0.24775(11) 0.0470(7) Uani 0.63 1 d PDU A 1
F52A F 0.6892(4) -0.0994(3) 0.29603(13) 0.0491(9) Uani 0.63 1 d PDU A 1
F53A F 0.6322(4) 0.0784(2) 0.27883(13) 0.0624(9) Uani 0.63 1 d PDU A 1
C50B C 0.6988(7) -0.0114(6) 0.2531(3) 0.034(2) Uiso 0.22 1 d PDU A 2
F51B F 0.8312(7) -0.0734(7) 0.2489(3) 0.0290(18) Uiso 0.22 1 d PDU A 2
F52B F 0.6609(9) -0.0643(8) 0.3002(4) 0.0213(19) Uiso 0.22 1 d PDU A 2
F53B F 0.6951(9) 0.0842(5) 0.2622(3) 0.0356(17) Uiso 0.22 1 d PDU A 2
C50C C 0.7055(9) -0.0200(8) 0.2525(3) 0.035(2) Uiso 0.15 1 d PDU A 3
F51C F 0.8078(11) -0.1225(9) 0.2614(5) 0.053(2) Uiso 0.15 1 d PDU A 3
F52C F 0.6382(10) -0.0149(11) 0.2993(4) 0.043(2) Uiso 0.15 1 d PDU A 3
F53C F 0.7663(13) 0.0519(9) 0.2491(4) 0.039(2) Uiso 0.15 1 d PD A 3
C54 C 0.5306(2) 0.27954(17) -0.07505(9) 0.0228(4) Uani 1 1 d . . .
H54 H 0.5635 0.2527 -0.0371 0.027 Uiso 1 1 calc R . .
O55 O 0.58245(15) 0.33511(13) -0.10681(7) 0.0295(3) Uani 1 1 d . . .
C61 C 0.2081(2) 0.91463(16) 0.43274(8) 0.0195(4) Uani 1 1 d . . .
N62 N 0.11062(16) 0.87077(13) 0.44301(7) 0.0192(3) Uani 1 1 d . . .
C63 C 0.0642(2) 0.84519(16) 0.40205(9) 0.0210(4) Uani 1 1 d . . .
C64 C 0.1088(2) 0.86077(17) 0.34733(9) 0.0229(4) Uani 1 1 d . . .
H64 H 0.0721 0.8414 0.3191 0.027 Uiso 1 1 calc R . .
C65 C 0.2062(2) 0.90453(17) 0.33640(9) 0.0233(4) Uani 1 1 d . . .
H65 H 0.2391 0.9155 0.3001 0.028 Uiso 1 1 calc R . .
C66 C 0.2591(2) 0.93388(16) 0.37879(9) 0.0215(4) Uani 1 1 d . . .
C67 C 0.3605(2) 0.97995(17) 0.36928(9) 0.0247(4) Uani 1 1 d . . .
H67 H 0.3956 0.9918 0.3334 0.030 Uiso 1 1 calc R . .
C68 C 0.4077(2) 1.00734(18) 0.41137(10) 0.0263(5) Uani 1 1 d . . .
H68 H 0.4749 1.0389 0.4047 0.032 Uiso 1 1 calc R . .
C69 C 0.3571(2) 0.98893(17) 0.46457(9) 0.0240(4) Uani 1 1 d . . .
H69 H 0.3910 1.0090 0.4932 0.029 Uiso 1 1 calc R . .
C70 C 0.2601(2) 0.94296(16) 0.47691(9) 0.0207(4) Uani 1 1 d . . .
C71 C 0.2206(2) 0.92545(17) 0.53680(9) 0.0221(4) Uani 1 1 d . . .
O72 O 0.27067(17) 0.95404(15) 0.57047(7) 0.0343(4) Uani 1 1 d . . .
N73 N 0.12782(17) 0.87673(14) 0.54950(7) 0.0209(4) Uani 1 1 d . . .
H73 H 0.0979 0.8605 0.5217 0.025 Uiso 1 1 calc R . .
C74 C 0.0740(2) 0.84920(16) 0.60100(8) 0.0199(4) Uani 1 1 d . . .
N75 N -0.02008(17) 0.80689(14) 0.59755(7) 0.0209(4) Uani 1 1 d . . .
C76 C -0.0786(2) 0.77784(17) 0.64447(9) 0.0225(4) Uani 1 1 d . . .
H76 H -0.1452 0.7473 0.6428 0.027 Uiso 1 1 calc R . .
C77 C -0.0470(2) 0.79009(17) 0.69533(9) 0.0235(4) Uani 1 1 d . . .
C78 C 0.0502(2) 0.83506(18) 0.69777(9) 0.0243(4) Uani 1 1 d . . .
H78 H 0.0725 0.8458 0.7319 0.029 Uiso 1 1 calc R . .
C79 C 0.1137(2) 0.86393(17) 0.65028(9) 0.0234(4) Uani 1 1 d . . .
H79 H 0.1822 0.8928 0.6511 0.028 Uiso 1 1 calc R . .
C80 C -0.1187(2) 0.76111(19) 0.74618(9) 0.0277(5) Uani 1 1 d . . .
F81 F -0.20300(16) 0.85296(13) 0.76182(6) 0.0438(4) Uani 1 1 d . . .
F82 F -0.03155(14) 0.69769(12) 0.79059(6) 0.0378(3) Uani 1 1 d . . .
F83 F -0.19274(18) 0.70401(16) 0.73993(6) 0.0522(4) Uani 1 1 d . . .
C84 C -0.0425(2) 0.79881(17) 0.41873(9) 0.0228(4) Uani 1 1 d . . .
H84 H -0.0679 0.7911 0.4562 0.027 Uiso 1 1 calc R . .
O85 O -0.09884(16) 0.77028(13) 0.38787(7) 0.0293(3) Uani 1 1 d . . .
C86 C 0.4025(3) 0.5903(2) 0.24509(11) 0.0374(6) Uani 1 1 d . . .
H86A H 0.4936 0.5624 0.2635 0.056 Uiso 1 1 calc R . .
H86B H 0.4101 0.5660 0.2106 0.056 Uiso 1 1 calc R . .
H86C H 0.3443 0.5600 0.2699 0.056 Uiso 1 1 calc R . .
C87 C 0.3403(2) 0.7164(2) 0.23173(9) 0.0289(5) Uani 1 1 d . . .
O88 O 0.39910(18) 0.76893(15) 0.24502(7) 0.0367(4) Uani 1 1 d . . .
C89 C 0.2035(3) 0.7757(2) 0.20008(11) 0.0376(6) Uani 1 1 d . . .
H89A H 0.1607 0.8529 0.2045 0.056 Uiso 1 1 calc R . .
H89B H 0.1448 0.7349 0.2146 0.056 Uiso 1 1 calc R . .
H89C H 0.2156 0.7781 0.1605 0.056 Uiso 1 1 calc R . .
C91 C 0.4866(2) 0.66878(16) 0.48996(9) 0.0216(4) Uani 1 1 d . . .
N92 N 0.47376(18) 0.66932(14) 0.54488(7) 0.0236(4) Uani 1 1 d . . .
C93 C 0.5578(2) 0.69819(18) 0.56919(10) 0.0279(5) Uani 1 1 d . . .
C94 C 0.6607(2) 0.72995(19) 0.54181(10) 0.0295(5) Uani 1 1 d . . .
H94 H 0.7191 0.7497 0.5611 0.035 Uiso 1 1 calc R . .
C95 C 0.6737(2) 0.73144(19) 0.48686(10) 0.0293(5) Uani 1 1 d . . .
H95 H 0.7414 0.7533 0.4672 0.035 Uiso 1 1 calc R . .
C96 C 0.5869(2) 0.70070(17) 0.45893(9) 0.0246(4) Uani 1 1 d . . .
C97 C 0.5979(2) 0.70117(18) 0.40206(10) 0.0270(5) Uani 1 1 d . . .
H97 H 0.6641 0.7237 0.3815 0.032 Uiso 1 1 calc R . .
C98 C 0.5138(2) 0.66925(18) 0.37649(9) 0.0279(5) Uani 1 1 d . . .
H98 H 0.5220 0.6689 0.3383 0.034 Uiso 1 1 calc R . .
C99 C 0.4148(2) 0.63682(17) 0.40702(9) 0.0251(4) Uani 1 1 d . . .
H99 H 0.3577 0.6141 0.3888 0.030 Uiso 1 1 calc R . .
C100 C 0.3978(2) 0.63689(16) 0.46240(9) 0.0227(4) Uani 1 1 d . . .
C101 C 0.2843(2) 0.60254(16) 0.48802(9) 0.0228(4) Uani 1 1 d . . .
O102 O 0.21252(16) 0.58013(13) 0.45972(6) 0.0283(3) Uani 1 1 d . . .
N103 N 0.26868(18) 0.59898(14) 0.54303(8) 0.0240(4) Uani 1 1 d . . .
H103 H 0.3198 0.6239 0.5584 0.029 Uiso 1 1 calc R . .
C104 C 0.1814(2) 0.56067(16) 0.57822(9) 0.0226(4) Uani 1 1 d . B .
N105 N 0.21038(18) 0.54807(15) 0.63190(8) 0.0256(4) Uani 1 1 d . . .
C106 C 0.1375(2) 0.5058(2) 0.66928(10) 0.0302(5) Uani 1 1 d . B .
H106 H 0.1565 0.4963 0.7077 0.036 Uiso 1 1 calc R . .
C107 C 0.0357(2) 0.47511(19) 0.65489(10) 0.0294(5) Uani 1 1 d D . .
C108 C 0.0029(2) 0.49401(18) 0.59853(10) 0.0279(5) Uani 1 1 d . B .
H108 H -0.0687 0.4766 0.5873 0.033 Uiso 1 1 calc R . .
C109 C 0.0759(2) 0.53817(17) 0.55947(9) 0.0250(4) Uani 1 1 d . . .
H109 H 0.0550 0.5530 0.5207 0.030 Uiso 1 1 calc R B .
C110 C -0.0299(4) 0.4154(3) 0.69892(14) 0.0356(8) Uani 0.70 1 d PDU B 1
F111 F -0.1395(5) 0.4087(4) 0.6784(3) 0.0521(11) Uani 0.70 1 d PDU B 1
F112 F 0.0536(2) 0.3092(2) 0.72428(9) 0.0387(5) Uani 0.70 1 d PDU B 1
F113 F -0.0707(4) 0.4661(3) 0.74037(12) 0.0535(7) Uani 0.70 1 d PDU B 1
C210 C -0.0471(12) 0.4312(9) 0.6972(5) 0.044(2) Uiso 0.16 1 d PDU B 2
F211 F -0.1236(12) 0.5072(9) 0.7244(5) 0.047(3) Uiso 0.16 1 d PDU B 2
F212 F -0.1272(19) 0.3879(14) 0.6795(9) 0.024(3) Uiso 0.16 1 d PDU B 2
F213 F 0.0370(12) 0.3438(9) 0.7360(6) 0.050(3) Uiso 0.16 1 d PDU B 2
C310 C -0.0526(9) 0.4444(9) 0.6988(4) 0.045(2) Uiso 0.14 1 d PDU B 3
F311 F -0.1835(10) 0.5171(8) 0.6923(5) 0.049(2) Uiso 0.14 1 d PDU B 3
F312 F -0.0516(15) 0.3449(9) 0.6964(6) 0.061(2) Uiso 0.14 1 d PDU B 3
F313 F -0.0089(13) 0.4287(11) 0.7509(5) 0.048(3) Uiso 0.14 1 d PDU B 3
C114 C 0.5359(3) 0.6961(2) 0.62894(11) 0.0379(6) Uani 1 1 d . . .
H114 H 0.4620 0.6783 0.6450 0.045 Uiso 1 1 calc R . .
O115 O 0.6062(2) 0.7157(2) 0.65812(8) 0.0569(6) Uani 1 1 d . . .

loop_
_atom_site_aniso_label
_atom_site_aniso_U_11
_atom_site_aniso_U_22
_atom_site_aniso_U_33
_atom_site_aniso_U_23
_atom_site_aniso_U_13
_atom_site_aniso_U_12
C1 0.0169(9) 0.0159(9) 0.0239(10) -0.0106(8) 0.0053(7) -0.0055(8)
N2 0.0196(8) 0.0195(8) 0.0229(9) -0.0107(7) 0.0071(6) -0.0096(7)
C3 0.0210(10) 0.0190(9) 0.0261(11) -0.0111(8) 0.0076(8) -0.0095(8)
C4 0.0236(11) 0.0245(10) 0.0315(12) -0.0112(9) 0.0088(8) -0.0136(9)
C5 0.0180(10) 0.0266(11) 0.0356(12) -0.0135(9) 0.0032(8) -0.0106(9)
C6 0.0204(10) 0.0195(10) 0.0302(11) -0.0121(8) 0.0045(8) -0.0070(8)
C7 0.0209(10) 0.0207(10) 0.0287(11) -0.0088(8) -0.0025(8) -0.0054(8)
C8 0.0244(11) 0.0215(10) 0.0257(11) -0.0083(8) 0.0021(8) -0.0059(9)
C9 0.0243(10) 0.0172(9) 0.0258(11) -0.0088(8) 0.0071(8) -0.0089(8)
C10 0.0210(10) 0.0163(9) 0.0247(10) -0.0107(8) 0.0059(8) -0.0068(8)
C11 0.0206(10) 0.0175(9) 0.0264(11) -0.0106(8) 0.0083(8) -0.0096(8)
O12 0.0324(8) 0.0329(8) 0.0265(8) -0.0062(6) 0.0056(6) -0.0228(7)
N13 0.0202(8) 0.0208(8) 0.0257(9) -0.0070(7) 0.0051(7) -0.0128(7)
C14 0.0181(10) 0.0137(9) 0.0273(11) -0.0072(8) 0.0047(8) -0.0066(8)
N15 0.0171(8) 0.0191(8) 0.0283(9) -0.0055(7) 0.0025(7) -0.0058(7)
C16 0.0217(10) 0.0205(10) 0.0267(11) -0.0043(8) 0.0018(8) -0.0051(9)
C17 0.0195(10) 0.0170(9) 0.0320(12) -0.0064(8) -0.0007(8) -0.0049(8)
C18 0.0209(10) 0.0216(10) 0.0344(12) -0.0068(9) 0.0025(8) -0.0116(9)
C19 0.0222(10) 0.0245(10) 0.0263(11) -0.0069(8) 0.0036(8) -0.0118(9)
C20 0.0244(11) 0.0287(11) 0.0346(13) -0.0075(9) -0.0022(9) -0.0077(10)
F21 0.0399(8) 0.0493(9) 0.0443(8) -0.0117(7) -0.0033(6) -0.0290(7)
F22 0.0263(8) 0.0568(10) 0.0586(10) -0.0277(8) -0.0140(7) 0.0070(7)
F23 0.0445(8) 0.0516(9) 0.0281(7) -0.0070(6) -0.0025(6) -0.0256(7)
C24 0.0288(11) 0.0280(11) 0.0243(11) -0.0115(9) 0.0073(8) -0.0148(10)
O25 0.0415(9) 0.0341(8) 0.0300(9) -0.0067(7) 0.0101(7) -0.0235(8)
C31 0.0139(9) 0.0155(9) 0.0217(10) -0.0091(7) 0.0020(7) -0.0039(8)
N32 0.0152(8) 0.0182(8) 0.0212(9) -0.0077(6) 0.0028(6) -0.0048(7)
C33 0.0182(10) 0.0175(9) 0.0242(10) -0.0079(8) 0.0044(8) -0.0060(8)
C34 0.0194(10) 0.0226(10) 0.0223(10) -0.0057(8) 0.0035(8) -0.0074(8)
C35 0.0196(10) 0.0235(10) 0.0218(10) -0.0074(8) -0.0001(8) -0.0054(8)
C36 0.0169(10) 0.0193(9) 0.0227(10) -0.0087(8) 0.0009(7) -0.0043(8)
C37 0.0182(10) 0.0238(10) 0.0252(11) -0.0106(8) -0.0007(8) -0.0065(8)
C38 0.0196(10) 0.0224(10) 0.0319(12) -0.0105(9) 0.0003(8) -0.0097(9)
C39 0.0205(10) 0.0191(9) 0.0266(11) -0.0083(8) 0.0055(8) -0.0097(8)
C40 0.0158(9) 0.0168(9) 0.0244(10) -0.0095(8) 0.0031(7) -0.0043(8)
C41 0.0173(9) 0.0159(9) 0.0235(10) -0.0053(8) 0.0040(8) -0.0053(8)
O42 0.0289(8) 0.0307(8) 0.0258(8) -0.0042(6) 0.0032(6) -0.0179(7)
N43 0.0196(8) 0.0177(8) 0.0192(8) -0.0044(6) 0.0025(6) -0.0078(7)
C44 0.0180(10) 0.0162(9) 0.0222(10) -0.0077(7) 0.0025(7) -0.0037(8)
N45 0.0200(8) 0.0163(8) 0.0226(9) -0.0072(6) 0.0024(6) -0.0063(7)
C46 0.0203(10) 0.0192(9) 0.0251(11) -0.0085(8) 0.0002(8) -0.0064(8)
C47 0.0242(11) 0.0219(10) 0.0240(11) -0.0086(8) 0.0011(8) -0.0074(9)
C48 0.0276(11) 0.0236(10) 0.0209(10) -0.0050(8) 0.0025(8) -0.0095(9)
C49 0.0226(10) 0.0250(10) 0.0223(10) -0.0069(8) 0.0030(8) -0.0106(9)
C50A 0.0317(18) 0.0336(18) 0.0228(17) -0.0025(13) 0.0002(14) -0.0181(15)
F51A 0.0361(14) 0.075(2) 0.0328(14) -0.0045(15) -0.0079(10) -0.0296(16)
F52A 0.062(2) 0.049(2) 0.0319(15) 0.0138(15) -0.0213(13) -0.0298(18)
F53A 0.074(2) 0.0581(18) 0.0451(16) -0.0337(14) -0.0229(16) -0.0004(16)
C54 0.0225(10) 0.0237(10) 0.0226(10) -0.0054(8) 0.0017(8) -0.0100(9)
O55 0.0274(8) 0.0336(8) 0.0316(8) -0.0038(7) 0.0036(6) -0.0191(7)
C61 0.0164(9) 0.0157(9) 0.0241(10) -0.0042(8) -0.0012(7) -0.0044(8)
N62 0.0173(8) 0.0160(8) 0.0233(9) -0.0038(6) -0.0004(6) -0.0059(7)
C63 0.0204(10) 0.0171(9) 0.0239(10) -0.0048(8) -0.0026(8) -0.0056(8)
C64 0.0234(10) 0.0204(10) 0.0239(11) -0.0066(8) -0.0022(8) -0.0067(8)
C65 0.0232(10) 0.0210(10) 0.0234(11) -0.0053(8) 0.0024(8) -0.0066(9)
C66 0.0181(10) 0.0164(9) 0.0266(11) -0.0036(8) 0.0001(8) -0.0041(8)
C67 0.0205(10) 0.0223(10) 0.0293(11) -0.0043(8) 0.0049(8) -0.0078(9)
C68 0.0197(10) 0.0256(11) 0.0360(12) -0.0062(9) 0.0018(9) -0.0125(9)
C69 0.0198(10) 0.0204(10) 0.0322(12) -0.0064(8) -0.0022(8) -0.0081(8)
C70 0.0166(9) 0.0169(9) 0.0275(11) -0.0062(8) -0.0025(8) -0.0045(8)
C71 0.0193(10) 0.0220(10) 0.0261(11) -0.0078(8) -0.0015(8) -0.0080(8)
O72 0.0391(9) 0.0501(10) 0.0298(9) -0.0151(7) 0.0027(7) -0.0312(8)
N73 0.0211(8) 0.0216(8) 0.0211(9) -0.0066(7) -0.0030(6) -0.0084(7)
C74 0.0170(10) 0.0156(9) 0.0235(10) -0.0043(7) -0.0016(7) -0.0026(8)
N75 0.0207(8) 0.0182(8) 0.0236(9) -0.0062(7) -0.0011(7) -0.0067(7)
C76 0.0220(10) 0.0204(10) 0.0246(11) -0.0048(8) -0.0017(8) -0.0081(8)
C77 0.0229(10) 0.0208(10) 0.0234(11) -0.0042(8) -0.0028(8) -0.0054(9)
C78 0.0244(11) 0.0261(10) 0.0219(11) -0.0056(8) -0.0048(8) -0.0092(9)
C79 0.0210(10) 0.0242(10) 0.0249(11) -0.0055(8) -0.0031(8) -0.0088(9)
C80 0.0297(12) 0.0319(11) 0.0245(11) -0.0051(9) -0.0022(9) -0.0160(10)
F81 0.0454(9) 0.0440(8) 0.0282(7) -0.0068(6) 0.0115(6) -0.0056(7)
F82 0.0399(8) 0.0396(8) 0.0261(7) 0.0060(6) -0.0025(6) -0.0159(6)
F83 0.0654(11) 0.0914(13) 0.0332(8) -0.0233(8) 0.0150(7) -0.0625(10)
C84 0.0233(10) 0.0220(10) 0.0239(11) -0.0043(8) -0.0017(8) -0.0102(9)
O85 0.0299(8) 0.0321(8) 0.0315(9) -0.0082(7) -0.0037(6) -0.0173(7)
C86 0.0363(13) 0.0379(13) 0.0335(13) -0.0043(10) 0.0064(10) -0.0132(11)
C87 0.0303(12) 0.0348(12) 0.0218(11) -0.0050(9) 0.0073(9) -0.0149(10)
O88 0.0422(10) 0.0401(9) 0.0301(9) -0.0050(7) 0.0002(7) -0.0207(8)
C89 0.0306(13) 0.0410(14) 0.0357(14) -0.0022(11) 0.0049(10) -0.0132(11)
C91 0.0194(10) 0.0155(9) 0.0265(11) -0.0020(8) -0.0036(8) -0.0048(8)
N92 0.0239(9) 0.0198(8) 0.0267(9) -0.0019(7) -0.0052(7) -0.0099(7)
C93 0.0268(11) 0.0246(10) 0.0322(12) -0.0031(9) -0.0051(9) -0.0119(9)
C94 0.0266(11) 0.0289(11) 0.0345(13) -0.0032(9) -0.0082(9) -0.0144(10)
C95 0.0218(11) 0.0272(11) 0.0393(13) -0.0042(9) -0.0014(9) -0.0123(9)
C96 0.0219(10) 0.0171(9) 0.0307(12) -0.0014(8) -0.0038(8) -0.0057(8)
C97 0.0228(11) 0.0222(10) 0.0315(12) -0.0026(9) 0.0016(9) -0.0066(9)
C98 0.0271(11) 0.0217(10) 0.0275(12) -0.0040(8) -0.0012(9) -0.0028(9)
C99 0.0250(11) 0.0179(9) 0.0291(11) -0.0047(8) -0.0063(8) -0.0047(8)
C100 0.0212(10) 0.0149(9) 0.0284(11) -0.0027(8) -0.0043(8) -0.0044(8)
C101 0.0232(11) 0.0145(9) 0.0286(11) -0.0021(8) -0.0063(8) -0.0066(8)
O102 0.0307(8) 0.0306(8) 0.0279(8) -0.0048(6) -0.0055(6) -0.0173(7)
N103 0.0239(9) 0.0227(9) 0.0289(10) -0.0058(7) -0.0044(7) -0.0125(7)
C104 0.0211(10) 0.0159(9) 0.0295(11) -0.0068(8) -0.0012(8) -0.0050(8)
N105 0.0228(9) 0.0250(9) 0.0291(10) -0.0101(7) -0.0009(7) -0.0072(8)
C106 0.0290(12) 0.0334(12) 0.0284(12) -0.0118(9) 0.0013(9) -0.0100(10)
C107 0.0270(11) 0.0288(11) 0.0327(12) -0.0099(9) 0.0042(9) -0.0101(10)
C108 0.0261(11) 0.0241(10) 0.0361(13) -0.0103(9) 0.0017(9) -0.0110(9)
C109 0.0263(11) 0.0219(10) 0.0283(11) -0.0055(8) -0.0016(8) -0.0111(9)
C110 0.0384(17) 0.0481(18) 0.0318(16) -0.0163(14) 0.0063(13) -0.0258(15)
F111 0.0415(18) 0.082(3) 0.0429(15) -0.003(2) 0.0031(13) -0.043(2)
F112 0.0531(13) 0.0419(12) 0.0257(11) -0.0024(9) 0.0050(9) -0.0277(11)
F113 0.069(2) 0.0618(18) 0.0384(15) -0.0247(14) 0.0267(14) -0.0303(17)
C114 0.0428(14) 0.0481(15) 0.0323(13) -0.0055(11) -0.0047(10) -0.0302(12)
O115 0.0664(13) 0.0944(17) 0.0357(11) -0.0141(10) -0.0055(9) -0.0592(13)

loop_
_atom_type_symbol
_atom_type_description
_atom_type_scat_dispersion_real
_atom_type_scat_dispersion_imag
_atom_type_scat_source
C C 0.0181 0.0091 'International Tables Vol C Tables 4.2.6.8 and 6.1.1.4'
H H 0.0000 0.0000 'International Tables Vol C Tables 4.2.6.8 and 6.1.1.4'
N N 0.0311 0.0180 'International Tables Vol C Tables 4.2.6.8 and 6.1.1.4'
O O 0.0492 0.0322 'International Tables Vol C Tables 4.2.6.8 and 6.1.1.4'
F F 0.0727 0.0534 'International Tables Vol C Tables 4.2.6.8 and 6.1.1.4'

loop_
_geom_angle_atom_site_label_1
_geom_angle_atom_site_label_2
_geom_angle_atom_site_label_3
_geom_angle
N2 C1 C6 120.83(18)
N2 C1 C10 120.32(18)
C6 C1 C10 118.84(19)
C3 N2 C1 119.18(18)
N2 C3 C4 123.5(2)
N2 C3 C24 114.79(18)
C4 C3 C24 121.66(18)
C5 C4 C3 118.28(19)
C5 C4 H4 120.9
C3 C4 H4 120.9
C4 C5 C6 120.3(2)
C4 C5 H5 119.9
C6 C5 H5 119.9
C7 C6 C5 121.83(19)
C7 C6 C1 120.31(19)
C5 C6 C1 117.9(2)
C8 C7 C6 120.0(2)
C8 C7 H7 120.0
C6 C7 H7 120.0
C7 C8 C9 120.2(2)
C7 C8 H8 119.9
C9 C8 H8 119.9
C10 C9 C8 122.24(19)
C10 C9 H9 118.9
C8 C9 H9 118.9
C9 C10 C1 118.36(19)
C9 C10 C11 115.62(18)
C1 C10 C11 126.02(18)
O12 C11 N13 123.28(19)
O12 C11 C10 119.78(19)
N13 C11 C10 116.93(17)
C11 N13 C14 128.10(17)
C11 N13 H13 115.9
C14 N13 H13 115.9
N15 C14 N13 113.12(17)
N15 C14 C19 123.50(19)
N13 C14 C19 123.38(19)
C14 N15 C16 117.64(18)
N15 C16 C17 122.8(2)
N15 C16 H16 118.6
C17 C16 H16 118.6
C18 C17 C16 118.8(2)
C18 C17 C20 119.04(19)
C16 C17 C20 121.9(2)
C19 C18 C17 119.27(19)
C19 C18 H18 120.4
C17 C18 H18 120.4
C18 C19 C14 117.9(2)
C18 C19 H19 121.0
C14 C19 H19 121.0
F23 C20 F21 106.77(18)
F23 C20 F22 107.46(18)
F21 C20 F22 104.83(18)
F23 C20 C17 113.73(18)
F21 C20 C17 112.58(18)
F22 C20 C17 110.93(18)
O25 C24 C3 123.8(2)
O25 C24 H24 118.1
C3 C24 H24 118.1
N32 C31 C36 120.55(18)
N32 C31 C40 120.36(17)
C36 C31 C40 119.09(17)
C33 N32 C31 119.21(17)
N32 C33 C34 124.16(18)
N32 C33 C54 113.87(18)
C34 C33 C54 121.97(18)
C35 C34 C33 117.61(19)
C35 C34 H34 121.2
C33 C34 H34 121.2
C34 C35 C36 120.41(19)
C34 C35 H35 119.8
C36 C35 H35 119.8
C35 C36 C37 122.50(19)
C35 C36 C31 118.06(18)
C37 C36 C31 119.44(18)
C38 C37 C36 120.77(19)
C38 C37 H37 119.6
C36 C37 H37 119.6
C37 C38 C39 120.01(18)
C37 C38 H38 120.0
C39 C38 H38 120.0
C40 C39 C38 122.00(19)
C40 C39 H39 119.0
C38 C39 H39 119.0
C39 C40 C31 118.69(18)
C39 C40 C41 115.22(18)
C31 C40 C41 126.08(17)
O42 C41 N43 123.78(19)
O42 C41 C40 120.20(18)
N43 C41 C40 116.02(17)
C41 N43 C44 128.42(17)
C41 N43 H43 115.8
C44 N43 H43 115.8
N45 C44 C49 123.73(18)
N45 C44 N43 112.33(17)
C49 C44 N43 123.93(18)
C46 N45 C44 117.23(17)
N45 C46 C47 123.42(19)
N45 C46 H46 118.3
C47 C46 H46 118.3
C48 C47 C46 118.28(19)
C48 C47 C50A 119.3(2)
C46 C47 C50A 122.4(2)
C48 C47 C50B 124.0(4)
C46 C47 C50B 117.7(4)
C50A C47 C50B 6.2(4)
C48 C47 C50C 123.3(4)
C46 C47 C50C 118.1(4)
C50A C47 C50C 9.2(4)
C50B C47 C50C 4.3(5)
C49 C48 C47 119.4(2)
C49 C48 H48 120.3
C47 C48 H48 120.3
C48 C49 C44 117.90(19)
C48 C49 H49 121.0
C44 C49 H49 121.0
F53A C50A F52A 106.4(3)
F53A C50A F51A 105.7(3)
F52A C50A F51A 106.8(3)
F53A C50A C47 112.9(3)
F52A C50A C47 112.9(3)
F51A C50A C47 111.6(3)
F53B C50B F52B 105.5(6)
F53B C50B F51B 105.6(6)
F52B C50B F51B 106.7(6)
F53B C50B C47 113.5(6)
F52B C50B C47 111.2(7)
F51B C50B C47 113.6(6)
F53C C50C F52C 103.9(7)
F53C C50C F51C 105.3(7)
F52C C50C F51C 107.8(7)
F53C C50C C47 115.1(7)
F52C C50C C47 110.4(7)
F51C C50C C47 113.6(8)
O55 C54 C33 124.64(19)
O55 C54 H54 117.7
C33 C54 H54 117.7
N62 C61 C66 121.01(18)
N62 C61 C70 119.78(18)
C66 C61 C70 119.20(18)
C63 N62 C61 118.97(18)
N62 C63 C64 124.17(19)
N62 C63 C84 113.51(18)
C64 C63 C84 122.32(18)
C65 C64 C63 117.58(19)
C65 C64 H64 121.2
C63 C64 H64 121.2
C64 C65 C66 120.5(2)
C64 C65 H65 119.7
C66 C65 H65 119.7
C65 C66 C67 122.50(19)
C65 C66 C61 117.72(18)
C67 C66 C61 119.78(19)
C68 C67 C66 120.3(2)
C68 C67 H67 119.8
C66 C67 H67 119.8
C67 C68 C69 119.99(19)
C67 C68 H68 120.0
C69 C68 H68 120.0
C70 C69 C68 122.7(2)
C70 C69 H69 118.6
C68 C69 H69 118.6
C69 C70 C61 117.97(19)
C69 C70 C71 115.64(18)
C61 C70 C71 126.37(18)
O72 C71 N73 123.8(2)
O72 C71 C70 120.46(19)
N73 C71 C70 115.73(17)
C71 N73 C74 128.47(17)
C71 N73 H73 115.8
C74 N73 H73 115.8
N75 C74 C79 123.87(19)
N75 C74 N73 112.19(17)
C79 C74 N73 123.94(18)
C76 N75 C74 117.25(17)
N75 C76 C77 123.21(19)
N75 C76 H76 118.4
C77 C76 H76 118.4
C76 C77 C78 118.5(2)
C76 C77 C80 121.56(19)
C78 C77 C80 119.92(19)
C79 C78 C77 119.54(19)
C79 C78 H78 120.2
C77 C78 H78 120.2
C78 C79 C74 117.65(19)
C78 C79 H79 121.2
C74 C79 H79 121.2
F83 C80 F82 106.27(18)
F83 C80 F81 107.06(19)
F82 C80 F81 105.04(18)
F83 C80 C77 113.10(18)
F82 C80 C77 112.43(18)
F81 C80 C77 112.37(18)
O85 C84 C63 124.5(2)
O85 C84 H84 117.7
C63 C84 H84 117.7
C87 C86 H86A 109.5
C87 C86 H86B 109.5
H86A C86 H86B 109.5
C87 C86 H86C 109.5
H86A C86 H86C 109.5
H86B C86 H86C 109.5
O88 C87 C86 121.4(2)
O88 C87 C89 121.1(2)
C86 C87 C89 117.5(2)
C87 C89 H89A 109.5
C87 C89 H89B 109.5
H89A C89 H89B 109.5
C87 C89 H89C 109.5
H89A C89 H89C 109.5
H89B C89 H89C 109.5
N92 C91 C96 120.87(18)
N92 C91 C100 120.30(19)
C96 C91 C100 118.83(19)
C93 N92 C91 118.85(19)
N92 C93 C94 124.0(2)
N92 C93 C114 114.9(2)
C94 C93 C114 121.1(2)
C95 C94 C93 117.9(2)
C95 C94 H94 121.0
C93 C94 H94 121.0
C94 C95 C96 120.3(2)
C94 C95 H95 119.8
C96 C95 H95 119.8
C97 C96 C95 121.7(2)
C97 C96 C91 120.31(19)
C95 C96 C91 118.0(2)
C98 C97 C96 120.3(2)
C98 C97 H97 119.9
C96 C97 H97 119.9
C97 C98 C99 119.8(2)
C97 C98 H98 120.1
C99 C98 H98 120.1
C100 C99 C98 122.4(2)
C100 C99 H99 118.8
C98 C99 H99 118.8
C99 C100 C91 118.4(2)
C99 C100 C101 115.14(18)
C91 C100 C101 126.43(19)
O102 C101 N103 123.7(2)
O102 C101 C100 120.42(19)
N103 C101 C100 115.92(17)
C101 N103 C104 128.05(17)
C101 N103 H103 116.0
C104 N103 H103 116.0
N105 C104 C109 123.7(2)
N105 C104 N103 112.42(18)
C109 C104 N103 123.89(19)
C104 N105 C106 117.08(19)
N105 C106 C107 123.4(2)
N105 C106 H106 118.3
C107 C106 H106 118.3
C106 C107 C108 118.4(2)
C106 C107 C310 119.0(5)
C108 C107 C310 121.5(5)
C106 C107 C210 122.5(6)
C108 C107 C210 118.9(6)
C310 C107 C210 6.8(7)
C106 C107 C110 120.5(2)
C108 C107 C110 120.9(2)
C310 C107 C110 14.1(4)
C210 C107 C110 8.2(5)
C109 C108 C107 119.0(2)
C109 C108 H108 120.5
C107 C108 H108 120.5
C108 C109 C104 118.2(2)
C108 C109 H109 120.9
C104 C109 H109 120.9
F113 C110 F111 107.1(4)
F113 C110 F112 104.5(3)
F111 C110 F112 106.2(3)
F113 C110 C107 112.6(3)
F111 C110 C107 112.0(4)
F112 C110 C107 113.8(3)
F213 C210 F212 102.8(8)
F213 C210 F211 105.9(8)
F212 C210 F211 108.3(8)
F213 C210 C107 109.1(10)
F212 C210 C107 117.0(16)
F211 C210 C107 112.8(9)
F313 C310 F312 105.2(7)
F313 C310 F311 107.3(7)
F312 C310 F311 106.9(7)
F313 C310 C107 115.0(10)
F312 C310 C107 107.3(9)
F311 C310 C107 114.4(8)
O115 C114 C93 123.9(2)
O115 C114 H114 118.1
C93 C114 H114 118.1

loop_
_geom_bond_atom_site_label_1
_geom_bond_atom_site_label_2
_geom_bond_distance
C1 N2 1.371(3)
C1 C6 1.423(3)
C1 C10 1.439(3)
N2 C3 1.321(3)
C3 C4 1.413(3)
C3 C24 1.492(3)
C4 C5 1.360(3)
C4 H4 0.9500
C5 C6 1.417(3)
C5 H5 0.9500
C6 C7 1.412(3)
C7 C8 1.368(3)
C7 H7 0.9500
C8 C9 1.405(3)
C8 H8 0.9500
C9 C10 1.381(3)
C9 H9 0.9500
C10 C11 1.506(3)
C11 O12 1.227(2)
C11 N13 1.360(3)
N13 C14 1.394(3)
N13 H13 0.8800
C14 N15 1.335(3)
C14 C19 1.405(3)
N15 C16 1.337(3)
C16 C17 1.393(3)
C16 H16 0.9500
C17 C18 1.386(3)
C17 C20 1.489(3)
C18 C19 1.377(3)
C18 H18 0.9500
C19 H19 0.9500
C20 F23 1.328(3)
C20 F21 1.342(3)
C20 F22 1.342(3)
C24 O25 1.209(3)
C24 H24 0.9500
C31 N32 1.360(2)
C31 C36 1.430(3)
C31 C40 1.436(3)
N32 C33 1.321(3)
C33 C34 1.409(3)
C33 C54 1.483(3)
C34 C35 1.365(3)
C34 H34 0.9500
C35 C36 1.411(3)
C35 H35 0.9500
C36 C37 1.413(3)
C37 C38 1.362(3)
C37 H37 0.9500
C38 C39 1.413(3)
C38 H38 0.9500
C39 C40 1.375(3)
C39 H39 0.9500
C40 C41 1.514(3)
C41 O42 1.224(2)
C41 N43 1.361(3)
N43 C44 1.403(3)
N43 H43 0.8800
C44 N45 1.345(3)
C44 C49 1.393(3)
N45 C46 1.332(3)
C46 C47 1.391(3)
C46 H46 0.9500
C47 C48 1.391(3)
C47 C50A 1.491(4)
C47 C50B 1.494(5)
C47 C50C 1.497(6)
C48 C49 1.378(3)
C48 H48 0.9500
C49 H49 0.9500
C50A F53A 1.330(4)
C50A F52A 1.332(4)
C50A F51A 1.339(4)
C50B F53B 1.333(5)
C50B F52B 1.337(6)
C50B F51B 1.341(6)
C50C F53C 1.335(6)
C50C F52C 1.340(6)
C50C F51C 1.343(6)
C54 O55 1.208(3)
C54 H54 0.9500
C61 N62 1.361(3)
C61 C66 1.423(3)
C61 C70 1.441(3)
N62 C63 1.321(3)
C63 C64 1.411(3)
C63 C84 1.488(3)
C64 C65 1.361(3)
C64 H64 0.9500
C65 C66 1.418(3)
C65 H65 0.9500
C66 C67 1.419(3)
C67 C68 1.364(3)
C67 H67 0.9500
C68 C69 1.404(3)
C68 H68 0.9500
C69 C70 1.379(3)
C69 H69 0.9500
C70 C71 1.513(3)
C71 O72 1.219(3)
C71 N73 1.365(3)
N73 C74 1.400(3)
N73 H73 0.8800
C74 N75 1.341(3)
C74 C79 1.395(3)
N75 C76 1.338(3)
C76 C77 1.386(3)
C76 H76 0.9500
C77 C78 1.391(3)
C77 C80 1.490(3)
C78 C79 1.378(3)
C78 H78 0.9500
C79 H79 0.9500
C80 F83 1.327(3)
C80 F82 1.341(3)
C80 F81 1.342(3)
C84 O85 1.207(3)
C84 H84 0.9500
C86 C87 1.494(3)
C86 H86A 0.9800
C86 H86B 0.9800
C86 H86C 0.9800
C87 O88 1.211(3)
C87 C89 1.500(3)
C89 H89A 0.9800
C89 H89B 0.9800
C89 H89C 0.9800
C91 N92 1.366(3)
C91 C96 1.424(3)
C91 C100 1.435(3)
N92 C93 1.321(3)
C93 C94 1.410(3)
C93 C114 1.487(4)
C94 C95 1.361(4)
C94 H94 0.9500
C95 C96 1.413(3)
C95 H95 0.9500
C96 C97 1.411(3)
C97 C98 1.367(3)
C97 H97 0.9500
C98 C99 1.410(3)
C98 H98 0.9500
C99 C100 1.379(3)
C99 H99 0.9500
C100 C101 1.512(3)
C101 O102 1.223(2)
C101 N103 1.360(3)
N103 C104 1.399(3)
N103 H103 0.8800
C104 N105 1.335(3)
C104 C109 1.395(3)
N105 C106 1.339(3)
C106 C107 1.385(3)
C106 H106 0.9500
C107 C108 1.393(3)
C107 C310 1.490(6)
C107 C210 1.494(6)
C107 C110 1.496(4)
C108 C109 1.375(3)
C108 H108 0.9500
C109 H109 0.9500
C110 F113 1.336(4)
C110 F111 1.336(4)
C110 F112 1.343(4)
C210 F213 1.334(6)
C210 F212 1.339(6)
C210 F211 1.340(6)
C310 F313 1.331(6)
C310 F312 1.337(6)
C310 F311 1.337(6)
C114 O115 1.204(3)
C114 H114 0.9500

loop_
_geom_hbond_atom_site_label_D
_geom_hbond_atom_site_label_H
_geom_hbond_atom_site_label_A
_geom_hbond_distance_DH
_geom_hbond_distance_HA
_geom_hbond_distance_DA
_geom_hbond_angle_DHA
N13 H13 N2 0.88 1.96 2.708(2) 141.8
N43 H43 N32 0.88 1.94 2.690(2) 142.8
N73 H73 N62 0.88 1.93 2.682(2) 143.1
N103 H103 N92 0.88 1.94 2.695(2) 142.3

loop_
_geom_torsion_atom_site_label_1
_geom_torsion_atom_site_label_2
_geom_torsion_atom_site_label_3
_geom_torsion_atom_site_label_4
_geom_torsion
C6 C1 N2 C3 -0.5(3)
C10 C1 N2 C3 -179.64(17)
C1 N2 C3 C4 -1.4(3)
C1 N2 C3 C24 176.36(16)
N2 C3 C4 C5 2.0(3)
C24 C3 C4 C5 -175.65(19)
C3 C4 C5 C6 -0.6(3)
C4 C5 C6 C7 178.5(2)
C4 C5 C6 C1 -1.2(3)
N2 C1 C6 C7 -177.94(18)
C10 C1 C6 C7 1.2(3)
N2 C1 C6 C5 1.8(3)
C10 C1 C6 C5 -179.08(17)
C5 C6 C7 C8 179.58(19)
C1 C6 C7 C8 -0.7(3)
C6 C7 C8 C9 -0.3(3)
C7 C8 C9 C10 0.8(3)
C8 C9 C10 C1 -0.3(3)
C8 C9 C10 C11 179.31(17)
N2 C1 C10 C9 178.45(17)
C6 C1 C10 C9 -0.7(3)
N2 C1 C10 C11 -1.1(3)
C6 C1 C10 C11 179.75(17)
C9 C10 C11 O12 -4.5(3)
C1 C10 C11 O12 175.03(18)
C9 C10 C11 N13 174.92(17)
C1 C10 C11 N13 -5.5(3)
O12 C11 N13 C14 4.5(3)
C10 C11 N13 C14 -174.95(17)
C11 N13 C14 N15 168.17(18)
C11 N13 C14 C19 -11.9(3)
N13 C14 N15 C16 -179.56(17)
C19 C14 N15 C16 0.5(3)
C14 N15 C16 C17 -0.2(3)
N15 C16 C17 C18 -0.1(3)
N15 C16 C17 C20 -175.27(19)
C16 C17 C18 C19 0.1(3)
C20 C17 C18 C19 175.37(19)
C17 C18 C19 C14 0.2(3)
N15 C14 C19 C18 -0.5(3)
N13 C14 C19 C18 179.52(18)
C18 C17 C20 F23 168.58(18)
C16 C17 C20 F23 -16.3(3)
C18 C17 C20 F21 47.0(3)
C16 C17 C20 F21 -137.9(2)
C18 C17 C20 F22 -70.2(3)
C16 C17 C20 F22 105.0(2)
N2 C3 C24 O25 -178.22(19)
C4 C3 C24 O25 -0.4(3)
C36 C31 N32 C33 -0.2(3)
C40 C31 N32 C33 179.64(17)
C31 N32 C33 C34 0.5(3)
C31 N32 C33 C54 -178.87(16)
N32 C33 C34 C35 -0.4(3)
C54 C33 C34 C35 178.91(18)
C33 C34 C35 C36 0.1(3)
C34 C35 C36 C37 -179.80(19)
C34 C35 C36 C31 0.2(3)
N32 C31 C36 C35 -0.1(3)
C40 C31 C36 C35 -179.97(17)
N32 C31 C36 C37 179.88(17)
C40 C31 C36 C37 0.0(3)
C35 C36 C37 C38 -179.95(19)
C31 C36 C37 C38 0.1(3)
C36 C37 C38 C39 -0.5(3)
C37 C38 C39 C40 0.9(3)
C38 C39 C40 C31 -0.8(3)
C38 C39 C40 C41 178.14(17)
N32 C31 C40 C39 -179.51(17)
C36 C31 C40 C39 0.4(3)
N32 C31 C40 C41 1.6(3)
C36 C31 C40 C41 -178.49(17)
C39 C40 C41 O42 3.1(3)
C31 C40 C41 O42 -178.00(18)
C39 C40 C41 N43 -176.35(17)
C31 C40 C41 N43 2.5(3)
O42 C41 N43 C44 -0.5(3)
C40 C41 N43 C44 178.92(17)
C41 N43 C44 N45 173.10(17)
C41 N43 C44 C49 -7.2(3)
C49 C44 N45 C46 0.2(3)
N43 C44 N45 C46 179.87(16)
C44 N45 C46 C47 0.2(3)
N45 C46 C47 C48 -0.4(3)
N45 C46 C47 C50A -177.5(2)
N45 C46 C47 C50B 177.9(4)
N45 C46 C47 C50C 173.0(5)
C46 C47 C48 C49 0.3(3)
C50A C47 C48 C49 177.5(2)
C50B C47 C48 C49 -177.9(4)
C50C C47 C48 C49 -172.8(5)
C47 C48 C49 C44 0.0(3)
N45 C44 C49 C48 -0.3(3)
N43 C44 C49 C48 -179.93(18)
C48 C47 C50A F53A -94.5(4)
C46 C47 C50A F53A 82.6(4)
C50B C47 C50A F53A 124(4)
C50C C47 C50A F53A 148(3)
C48 C47 C50A F52A 26.3(4)
C46 C47 C50A F52A -156.7(3)
C50B C47 C50A F52A -115(4)
C50C C47 C50A F52A -92(3)
C48 C47 C50A F51A 146.6(3)
C46 C47 C50A F51A -36.3(4)
C50B C47 C50A F51A 5(3)
C50C C47 C50A F51A 29(3)
C48 C47 C50B F53B -124.4(6)
C46 C47 C50B F53B 57.4(7)
C50A C47 C50B F53B -83(3)
C50C C47 C50B F53B 154(7)
C48 C47 C50B F52B -5.6(8)
C46 C47 C50B F52B 176.2(5)
C50A C47 C50B F52B 36(3)
C50C C47 C50B F52B -87(7)
C48 C47 C50B F51B 114.9(6)
C46 C47 C50B F51B -63.3(7)
C50A C47 C50B F51B 156(4)
C50C C47 C50B F51B 34(7)
C48 C47 C50C F53C -160.2(7)
C46 C47 C50C F53C 26.7(9)
C50A C47 C50C F53C -93(3)
C50B C47 C50C F53C -59(7)
C48 C47 C50C F52C -43.0(9)
C46 C47 C50C F52C 143.9(7)
C50A C47 C50C F52C 24(2)
C50B C47 C50C F52C 59(7)
C48 C47 C50C F51C 78.2(9)
C46 C47 C50C F51C -94.9(8)
C50A C47 C50C F51C 145(3)
C50B C47 C50C F51C 180(100)
N32 C33 C54 O55 176.26(19)
C34 C33 C54 O55 -3.1(3)
C66 C61 N62 C63 0.5(3)
C70 C61 N62 C63 -179.93(17)
C61 N62 C63 C64 -0.3(3)
C61 N62 C63 C84 -179.60(16)
N62 C63 C64 C65 0.3(3)
C84 C63 C64 C65 179.55(18)
C63 C64 C65 C66 -0.5(3)
C64 C65 C66 C67 -179.86(19)
C64 C65 C66 C61 0.8(3)
N62 C61 C66 C65 -0.8(3)
C70 C61 C66 C65 179.69(17)
N62 C61 C66 C67 179.85(17)
C70 C61 C66 C67 0.3(3)
C65 C66 C67 C68 179.71(19)
C61 C66 C67 C68 -0.9(3)
C66 C67 C68 C69 0.6(3)
C67 C68 C69 C70 0.3(3)
C68 C69 C70 C61 -1.0(3)
C68 C69 C70 C71 178.03(19)
N62 C61 C70 C69 -178.94(18)
C66 C61 C70 C69 0.6(3)
N62 C61 C70 C71 2.2(3)
C66 C61 C70 C71 -178.24(18)
C69 C70 C71 O72 1.9(3)
C61 C70 C71 O72 -179.19(19)
C69 C70 C71 N73 -178.04(17)
C61 C70 C71 N73 0.8(3)
O72 C71 N73 C74 -0.8(3)
C70 C71 N73 C74 179.17(18)
C71 N73 C74 N75 177.09(18)
C71 N73 C74 C79 -3.0(3)
C79 C74 N75 C76 0.2(3)
N73 C74 N75 C76 -179.85(17)
C74 N75 C76 C77 0.3(3)
N75 C76 C77 C78 0.2(3)
N75 C76 C77 C80 177.45(19)
C76 C77 C78 C79 -1.2(3)
C80 C77 C78 C79 -178.57(19)
C77 C78 C79 C74 1.7(3)
N75 C74 C79 C78 -1.3(3)
N73 C74 C79 C78 178.81(18)
C76 C77 C80 F83 12.2(3)
C78 C77 C80 F83 -170.6(2)
C76 C77 C80 F82 132.6(2)
C78 C77 C80 F82 -50.2(3)
C76 C77 C80 F81 -109.2(2)
C78 C77 C80 F81 68.1(3)
N62 C63 C84 O85 179.78(19)
C64 C63 C84 O85 0.5(3)
C96 C91 N92 C93 -1.2(3)
C100 C91 N92 C93 179.46(18)
C91 N92 C93 C94 0.6(3)
C91 N92 C93 C114 -179.93(19)
N92 C93 C94 C95 0.3(3)
C114 C93 C94 C95 -179.1(2)
C93 C94 C95 C96 -0.7(3)
C94 C95 C96 C97 -179.9(2)
C94 C95 C96 C91 0.1(3)
N92 C91 C96 C97 -179.18(18)
C100 C91 C96 C97 0.2(3)
N92 C91 C96 C95 0.8(3)
C100 C91 C96 C95 -179.79(18)
C95 C96 C97 C98 179.0(2)
C91 C96 C97 C98 -1.0(3)
C96 C97 C98 C99 0.6(3)
C97 C98 C99 C100 0.7(3)
C98 C99 C100 C91 -1.5(3)
C98 C99 C100 C101 178.46(18)
N92 C91 C100 C99 -179.60(18)
C96 C91 C100 C99 1.0(3)
N92 C91 C100 C101 0.5(3)
C96 C91 C100 C101 -178.91(18)
C99 C100 C101 O102 -2.0(3)
C91 C100 C101 O102 177.90(19)
C99 C100 C101 N103 178.16(18)
C91 C100 C101 N103 -1.9(3)
O102 C101 N103 C104 6.5(3)
C100 C101 N103 C104 -173.69(18)
C101 N103 C104 N105 167.67(19)
C101 N103 C104 C109 -12.4(3)
C109 C104 N105 C106 3.6(3)
N103 C104 N105 C106 -176.43(18)
C104 N105 C106 C107 0.1(3)
N105 C106 C107 C108 -3.1(3)
N105 C106 C107 C310 -171.4(5)
N105 C106 C107 C210 -178.2(6)
N105 C106 C107 C110 172.5(2)
C106 C107 C108 C109 2.4(3)
C310 C107 C108 C109 170.4(5)
C210 C107 C108 C109 177.7(5)
C110 C107 C108 C109 -173.1(2)
C107 C108 C109 C104 0.9(3)
N105 C104 C109 C108 -4.1(3)
N103 C104 C109 C108 175.90(19)
C106 C107 C110 F113 49.2(4)
C108 C107 C110 F113 -135.3(3)
C310 C107 C110 F113 -38.7(19)
C210 C107 C110 F113 -57(4)
C106 C107 C110 F111 170.1(3)
C108 C107 C110 F111 -14.5(4)
C310 C107 C110 F111 82(2)
C210 C107 C110 F111 64(5)
C106 C107 C110 F112 -69.4(4)
C108 C107 C110 F112 106.0(3)
C310 C107 C110 F112 -157(2)
C210 C107 C110 F112 -176(5)
C106 C107 C210 F213 -53.8(10)
C108 C107 C210 F213 131.1(8)
C310 C107 C210 F213 -115(6)
C110 C107 C210 F213 25(4)
C106 C107 C210 F212 -169.8(8)
C108 C107 C210 F212 15.1(11)
C310 C107 C210 F212 129(6)
C110 C107 C210 F212 -91(5)
C106 C107 C210 F211 63.6(11)
C108 C107 C210 F211 -111.5(9)
C310 C107 C210 F211 3(5)
C110 C107 C210 F211 142(5)
C106 C107 C310 F313 -12.2(10)
C108 C107 C310 F313 179.9(7)
C210 C107 C310 F313 110(6)
C110 C107 C310 F313 88(2)
C106 C107 C310 F312 -128.8(7)
C108 C107 C310 F312 63.3(8)
C210 C107 C310 F312 -6(6)
C110 C107 C310 F312 -28.7(18)
C106 C107 C310 F311 112.8(8)
C108 C107 C310 F311 -55.1(10)
C210 C107 C310 F311 -125(6)
C110 C107 C310 F311 -147(3)
N92 C93 C114 O115 177.0(3)
C94 C93 C114 O115 -3.5(4)
